data_7112492
loop_
_publ_author_name
'Yan Li'
'Hongping Zhu'
'Diego M. Andrada'
'Gernot Frenking'
'Herbert W. Roesky'

_publ_section_title
;
 Aminosilanetrithiol RSi(SH)3: an experimental and quantum-chemical study
;
_journal_name_full Chem.Commun.
_journal_page_first 4628
_journal_paper_doi 10.1039/C4CC00912f
_journal_volume 50
_journal_year 2014
_chemical_formula_sum 'C42 H76 Li2 N2 O3 S4 Si4'
_chemical_formula_weight 911.53
_chemical_name_systematic
; 
 ? 
;
_space_group_IT_number 14
_symmetry_cell_setting monoclinic
_symmetry_space_group_name_Hall '-P 2yn'
_symmetry_space_group_name_H-M 'P 1 21/n 1'
_atom_sites_solution_hydrogens geom
_atom_sites_solution_primary direct
_atom_sites_solution_secondary difmap
_audit_creation_method SHELXL-97
_cell_angle_alpha 90.00
_cell_angle_beta 90.00(3)
_cell_angle_gamma 90.00
_cell_formula_units_Z 4
_cell_length_a 14.035(3)
_cell_length_b 20.367(4)
_cell_length_c 18.446(4)
_cell_measurement_reflns_used 16463
_cell_measurement_temperature 173(2)
_cell_measurement_theta_max 54.94
_cell_measurement_theta_min 6.00
_cell_volume 5272.8(19)
_computing_cell_refinement 'rapid auto (rigaku 2004)'
_computing_data_collection 'rapid auto (rigaku 2004)'
_computing_data_reduction 'rapid auto (rigaku 2004)'
_computing_molecular_graphics 'Bruker SHELXTL'
_computing_publication_material 'Bruker SHELXTL'
_computing_structure_refinement 'SHELXL-97 (Sheldrick, 1997)'
_computing_structure_solution 'SHELXS-97 (Sheldrick, 1990)'
_diffrn_ambient_temperature 173(2)
_diffrn_measured_fraction_theta_full 0.997
_diffrn_measured_fraction_theta_max 0.997
_diffrn_measurement_device_type 'rigaku raxis rapid IP area detector'
_diffrn_measurement_method 'omega scans'
_diffrn_radiation_monochromator graphite
_diffrn_radiation_source 'rotating anode'
_diffrn_radiation_type MoK\a
_diffrn_radiation_wavelength 0.71073
_diffrn_reflns_av_R_equivalents 0.2153
_diffrn_reflns_av_sigmaI/netI 0.1698
_diffrn_reflns_limit_h_max 17
_diffrn_reflns_limit_h_min -17
_diffrn_reflns_limit_k_max 25
_diffrn_reflns_limit_k_min -25
_diffrn_reflns_limit_l_max 22
_diffrn_reflns_limit_l_min -22
_diffrn_reflns_number 44405
_diffrn_reflns_theta_full 26.00
_diffrn_reflns_theta_max 26.00
_diffrn_reflns_theta_min 3.07
_exptl_absorpt_coefficient_mu 0.306
_exptl_absorpt_correction_T_max 0.9642
_exptl_absorpt_correction_T_min 0.8872
_exptl_absorpt_correction_type 'empirical absorption correction'
_exptl_absorpt_process_details 'ABSCOR by T.Higashi 8 March, 1995'
_exptl_crystal_colour colorless
_exptl_crystal_density_diffrn 1.148
_exptl_crystal_density_meas ?
_exptl_crystal_density_method 'not measured'
_exptl_crystal_description block
_exptl_crystal_F_000 1968
_exptl_crystal_size_max 0.40
_exptl_crystal_size_mid 0.20
_exptl_crystal_size_min 0.12
_refine_diff_density_max 0.453
_refine_diff_density_min -0.694
_refine_diff_density_rms 0.077
_refine_ls_extinction_method none
_refine_ls_goodness_of_fit_ref 0.936
_refine_ls_hydrogen_treatment 'refined in a riding mode to the carrier atom'
_refine_ls_matrix_type full
_refine_ls_number_parameters 696
_refine_ls_number_reflns 10339
_refine_ls_number_restraints 946
_refine_ls_restrained_S_all 0.915
_refine_ls_R_factor_all 0.2065
_refine_ls_R_factor_gt 0.0781
_refine_ls_shift/su_max 0.004
_refine_ls_shift/su_mean 0.000
_refine_ls_structure_factor_coef Fsqd
_refine_ls_weighting_details 'calc w=1/[\s^2^(Fo^2^)+(0.0811P)^2^+0.0000P] where P=(Fo^2^+2Fc^2^)/3'
_refine_ls_weighting_scheme calc
_refine_ls_wR_factor_gt 0.1544
_refine_ls_wR_factor_ref 0.2042
_reflns_number_gt 4079
_reflns_number_total 10339
_reflns_threshold_expression >2sigma(I)
_cod_data_source_file c4cc00912f2.cif
_cod_data_source_block compound_4
_cod_depositor_comments
;
The following automatic conversions were performed:

'_exptl_crystal_density_meas' value 'not measured' was changed to '?'
- the value is perceived as not measured.

Automatic conversion script
Id: cif_fix_values 3008 2015-01-20 13:52:24Z robertas 
;
_cod_original_cell_volume 5272.8(18)
_cod_original_sg_symbol_H-M P2(1)/n
_cod_database_code 7112492

loop_
_symmetry_equiv_pos_as_xyz
'x, y, z'
'-x+1/2, y+1/2, -z+1/2'
'-x, -y, -z'
'x-1/2, -y-1/2, z-1/2'

loop_
_atom_site_label
_atom_site_type_symbol
_atom_site_fract_x
_atom_site_fract_y
_atom_site_fract_z
_atom_site_U_iso_or_equiv
_atom_site_adp_type
_atom_site_occupancy
_atom_site_symmetry_multiplicity
_atom_site_calc_flag
_atom_site_refinement_flags
_atom_site_disorder_assembly
_atom_site_disorder_group
Si1 Si 0.26228(10) 0.35008(8) 0.82761(7) 0.0374(4) Uani 1 1 d . A .
Si2 Si 0.26245(10) 0.35004(8) 0.67247(7) 0.0376(4) Uani 1 1 d . A .
S1 S 0.40324(9) 0.34200(8) 0.64442(7) 0.0442(4) Uani 1 1 d . A .
S2 S 0.40303(9) 0.34192(7) 0.85574(7) 0.0437(4) Uani 1 1 d . A .
S3 S 0.23331(9) 0.42780(7) 0.75012(7) 0.0405(3) Uani 1 1 d . . .
S4 S 0.22442(9) 0.27249(7) 0.74998(7) 0.0420(4) Uani 1 1 d . . .
N1 N 0.1870(3) 0.3556(2) 0.5986(2) 0.0403(11) Uani 1 1 d . . .
N2 N 0.1871(3) 0.3562(2) 0.9017(2) 0.0418(11) Uani 1 1 d . . .
C11 C 0.2269(4) 0.3365(3) 0.5289(3) 0.0411(14) Uani 1 1 d . . .
C12 C 0.2205(4) 0.2708(3) 0.5065(3) 0.0519(15) Uani 1 1 d . . .
C13 C 0.2576(5) 0.2540(3) 0.4389(3) 0.071(2) Uani 1 1 d . . .
H13A H 0.2561 0.2095 0.4237 0.085 Uiso 1 1 calc R . .
C14 C 0.2969(5) 0.3013(4) 0.3933(3) 0.074(2) Uani 1 1 d . . .
H14A H 0.3190 0.2893 0.3465 0.089 Uiso 1 1 calc R A .
C15 C 0.3036(4) 0.3646(3) 0.4159(3) 0.0613(18) Uani 1 1 d . . .
H15A H 0.3328 0.3963 0.3855 0.074 Uiso 1 1 calc R . .
C16 C 0.2681(4) 0.3835(3) 0.4832(3) 0.0447(14) Uani 1 1 d . . .
Si3 Si 0.0609(7) 0.3676(4) 0.9028(6) 0.0536(16) Uani 0.530(9) 1 d PU A 2
C17 C -0.0053(7) 0.3017(7) 0.6449(6) 0.059(2) Uani 0.530(9) 1 d PU A 2
H17A H -0.0133 0.2638 0.6127 0.088 Uiso 0.530(9) 1 calc PR A 2
H17B H -0.0680 0.3188 0.6587 0.088 Uiso 0.530(9) 1 calc PR A 2
H17C H 0.0295 0.2883 0.6885 0.088 Uiso 0.530(9) 1 calc PR A 2
C18 C 0.0100(12) 0.3719(12) 0.5112(9) 0.055(2) Uani 0.530(9) 1 d PU A 2
H18A H 0.0126 0.3288 0.4877 0.083 Uiso 0.530(9) 1 calc PR A 2
H18B H 0.0441 0.4042 0.4815 0.083 Uiso 0.530(9) 1 calc PR A 2
H18C H -0.0567 0.3855 0.5165 0.083 Uiso 0.530(9) 1 calc PR A 2
C19 C 0.0307(8) 0.4497(7) 0.6365(6) 0.057(2) Uani 0.530(9) 1 d PU A 2
H19A H 0.0586 0.4847 0.6068 0.086 Uiso 0.530(9) 1 calc PR A 2
H19B H 0.0556 0.4528 0.6861 0.086 Uiso 0.530(9) 1 calc PR A 2
H19C H -0.0387 0.4545 0.6373 0.086 Uiso 0.530(9) 1 calc PR A 2
Si3A Si 0.0730(8) 0.3907(5) 0.9007(6) 0.0517(17) Uani 0.470(9) 1 d PU A 1
C17A C -0.0017(8) 0.3499(8) 0.6679(6) 0.057(2) Uani 0.470(9) 1 d PU A 1
H17D H 0.0156 0.3666 0.7159 0.085 Uiso 0.470(9) 1 calc PR A 1
H17E H 0.0096 0.3025 0.6660 0.085 Uiso 0.470(9) 1 calc PR A 1
H17F H -0.0692 0.3588 0.6586 0.085 Uiso 0.470(9) 1 calc PR A 1
C18A C 0.0285(14) 0.3700(13) 0.4983(10) 0.056(2) Uani 0.470(9) 1 d PU A 1
H18D H 0.0000 0.3261 0.4968 0.084 Uiso 0.470(9) 1 calc PR A 1
H18E H 0.0839 0.3714 0.4660 0.084 Uiso 0.470(9) 1 calc PR A 1
H18F H -0.0185 0.4026 0.4825 0.084 Uiso 0.470(9) 1 calc PR A 1
C19A C 0.0698(10) 0.4806(7) 0.6180(7) 0.058(2) Uani 0.470(9) 1 d PU A 1
H19D H 0.0944 0.4888 0.6669 0.087 Uiso 0.470(9) 1 calc PR A 1
H19E H 0.0046 0.4975 0.6142 0.087 Uiso 0.470(9) 1 calc PR A 1
H19F H 0.1104 0.5028 0.5824 0.087 Uiso 0.470(9) 1 calc PR A 1
C21 C 0.2268(3) 0.3364(3) 0.9717(2) 0.0388(13) Uani 1 1 d . A .
C22 C 0.2204(4) 0.2717(3) 0.9938(3) 0.0511(15) Uani 1 1 d . . .
C23 C 0.2578(4) 0.2542(3) 1.0618(3) 0.0674(19) Uani 1 1 d . A .
H23A H 0.2560 0.2097 1.0768 0.081 Uiso 1 1 calc R . .
C24 C 0.2968(5) 0.3006(4) 1.1067(3) 0.076(2) Uani 1 1 d . . .
H24A H 0.3193 0.2885 1.1534 0.091 Uiso 1 1 calc R A .
C25 C 0.3029(4) 0.3643(3) 1.0838(3) 0.0594(17) Uani 1 1 d . A .
H25A H 0.3317 0.3961 1.1145 0.071 Uiso 1 1 calc R . .
C26 C 0.2679(4) 0.3838(3) 1.0165(3) 0.0447(14) Uani 1 1 d . . .
Si4 Si 0.0631(8) 0.3671(4) 0.5968(7) 0.0559(17) Uani 0.528(9) 1 d PU A 2
C27 C 0.0109(11) 0.3728(11) 0.9871(8) 0.057(2) Uani 0.528(9) 1 d PU A 2
H27A H 0.0190 0.3309 1.0125 0.085 Uiso 0.528(9) 1 calc PR A 2
H27B H -0.0572 0.3826 0.9825 0.085 Uiso 0.528(9) 1 calc PR A 2
H27C H 0.0422 0.4078 1.0147 0.085 Uiso 0.528(9) 1 calc PR A 2
C28 C -0.0053(7) 0.3004(7) 0.8567(6) 0.059(2) Uani 0.528(9) 1 d PU A 2
H28A H -0.0059 0.2614 0.8878 0.088 Uiso 0.528(9) 1 calc PR A 2
H28B H 0.0260 0.2899 0.8106 0.088 Uiso 0.528(9) 1 calc PR A 2
H28C H -0.0709 0.3146 0.8474 0.088 Uiso 0.528(9) 1 calc PR A 2
C29 C 0.0298(8) 0.4498(7) 0.8619(6) 0.057(2) Uani 0.528(9) 1 d PU A 2
H29A H 0.0603 0.4848 0.8900 0.086 Uiso 0.528(9) 1 calc PR A 2
H29B H -0.0395 0.4558 0.8629 0.086 Uiso 0.528(9) 1 calc PR A 2
H29C H 0.0524 0.4515 0.8117 0.086 Uiso 0.528(9) 1 calc PR A 2
Si4A Si 0.0698(9) 0.3903(5) 0.5999(7) 0.0549(18) Uani 0.472(9) 1 d PU A 1
C27A C 0.0279(13) 0.3685(13) 1.0028(9) 0.057(2) Uani 0.472(9) 1 d PU A 1
H27D H 0.0734 0.3859 1.0382 0.086 Uiso 0.472(9) 1 calc PR A 1
H27E H 0.0234 0.3207 1.0081 0.086 Uiso 0.472(9) 1 calc PR A 1
H27F H -0.0348 0.3882 1.0111 0.086 Uiso 0.472(9) 1 calc PR A 1
C28A C -0.0036(8) 0.3489(8) 0.8321(6) 0.058(2) Uani 0.472(9) 1 d PU A 1
H28D H 0.0145 0.3635 0.7834 0.088 Uiso 0.472(9) 1 calc PR A 1
H28E H -0.0705 0.3600 0.8411 0.088 Uiso 0.472(9) 1 calc PR A 1
H28F H 0.0050 0.3013 0.8359 0.088 Uiso 0.472(9) 1 calc PR A 1
C29A C 0.0709(10) 0.4799(7) 0.8810(7) 0.058(2) Uani 0.472(9) 1 d PU A 1
H29D H 0.0917 0.4875 0.8310 0.087 Uiso 0.472(9) 1 calc PR A 1
H29E H 0.1139 0.5028 0.9143 0.087 Uiso 0.472(9) 1 calc PR A 1
H29F H 0.0060 0.4967 0.8873 0.087 Uiso 0.472(9) 1 calc PR A 1
Li2 Li 0.4513(7) 0.4115(5) 0.7493(5) 0.056(3) Uani 1 1 d . . .
O2 O 0.454(3) 0.5074(14) 0.7469(12) 0.055(4) Uani 0.502(13) 1 d PDU B 2
C35 C 0.4132(13) 0.5466(7) 0.6895(8) 0.072(4) Uani 0.502(13) 1 d PDU B 2
H35A H 0.4432 0.5356 0.6425 0.087 Uiso 0.502(13) 1 calc PR B 2
H35B H 0.3438 0.5387 0.6857 0.087 Uiso 0.502(13) 1 calc PR B 2
C36 C 0.4318(15) 0.6138(9) 0.7084(10) 0.094(5) Uani 0.502(13) 1 d PDU B 2
H36A H 0.3714 0.6363 0.7206 0.113 Uiso 0.502(13) 1 calc PR B 2
H36B H 0.4613 0.6369 0.6668 0.113 Uiso 0.502(13) 1 calc PR B 2
C37 C 0.4981(17) 0.6158(9) 0.7727(11) 0.097(5) Uani 0.502(13) 1 d PDU B 2
H37A H 0.5653 0.6213 0.7574 0.116 Uiso 0.502(13) 1 calc PR B 2
H37B H 0.4807 0.6513 0.8068 0.116 Uiso 0.502(13) 1 calc PR B 2
C38 C 0.4811(17) 0.5489(9) 0.8053(9) 0.098(5) Uani 0.502(13) 1 d PDU B 2
H38A H 0.5399 0.5323 0.8286 0.118 Uiso 0.502(13) 1 calc PR B 2
H38B H 0.4300 0.5510 0.8423 0.118 Uiso 0.502(13) 1 calc PR B 2
O2A O 0.454(3) 0.5061(14) 0.7535(12) 0.055(4) Uani 0.498(13) 1 d PDU B 1
C35A C 0.4777(17) 0.5480(9) 0.6954(9) 0.095(5) Uani 0.498(13) 1 d PDU B 1
H35C H 0.4269 0.5464 0.6583 0.114 Uiso 0.498(13) 1 calc PR B 1
H35D H 0.5379 0.5333 0.6727 0.114 Uiso 0.498(13) 1 calc PR B 1
C36A C 0.4884(17) 0.6159(9) 0.7223(11) 0.095(5) Uani 0.498(13) 1 d PDU B 1
H36C H 0.4582 0.6475 0.6887 0.114 Uiso 0.498(13) 1 calc PR B 1
H36D H 0.5565 0.6274 0.7279 0.114 Uiso 0.498(13) 1 calc PR B 1
C37A C 0.4376(15) 0.6158(8) 0.7959(8) 0.082(4) Uani 0.498(13) 1 d PDU B 1
H37C H 0.4796 0.6335 0.8344 0.098 Uiso 0.498(13) 1 calc PR B 1
H37D H 0.3787 0.6425 0.7940 0.098 Uiso 0.498(13) 1 calc PR B 1
C38A C 0.4155(13) 0.5473(7) 0.8093(8) 0.073(4) Uani 0.498(13) 1 d PDU B 1
H38C H 0.4421 0.5341 0.8568 0.088 Uiso 0.498(13) 1 calc PR B 1
H38D H 0.3455 0.5416 0.8113 0.088 Uiso 0.498(13) 1 calc PR B 1
Li1 Li 0.4063(7) 0.2693(5) 0.7493(5) 0.060(3) Uani 1 1 d . A .
O1 O 0.4711(7) 0.1877(5) 0.7510(4) 0.044(3) Uiso 0.510(17) 1 d PD A 2
C31 C 0.5021(14) 0.1524(9) 0.8120(8) 0.094(6) Uiso 0.510(17) 1 d PD A 2
H31A H 0.4473 0.1300 0.8350 0.113 Uiso 0.510(17) 1 calc PR A 2
H31B H 0.5301 0.1830 0.8479 0.113 Uiso 0.510(17) 1 calc PR A 2
C32 C 0.5725(12) 0.1045(8) 0.7902(7) 0.076(5) Uiso 0.510(17) 1 d PD A 2
H32A H 0.5430 0.0605 0.7855 0.091 Uiso 0.510(17) 1 calc PR A 2
H32B H 0.6243 0.1020 0.8266 0.091 Uiso 0.510(17) 1 calc PR A 2
C33 C 0.6107(12) 0.1269(9) 0.7189(8) 0.080(5) Uiso 0.510(17) 1 d PD A 2
H33A H 0.6720 0.1501 0.7258 0.097 Uiso 0.510(17) 1 calc PR A 2
H33B H 0.6215 0.0888 0.6867 0.097 Uiso 0.510(17) 1 calc PR A 2
C34 C 0.5398(9) 0.1716(7) 0.6865(5) 0.048(4) Uiso 0.510(17) 1 d PD A 2
H34A H 0.5052 0.1499 0.6464 0.057 Uiso 0.510(17) 1 calc PR A 2
H34B H 0.5706 0.2120 0.6679 0.057 Uiso 0.510(17) 1 calc PR A 2
O1A O 0.5037(8) 0.2048(5) 0.7492(4) 0.039(3) Uiso 0.490(17) 1 d PD A 1
C31A C 0.5398(10) 0.1730(7) 0.8137(6) 0.043(4) Uiso 0.490(17) 1 d PD A 1
H31C H 0.4890 0.1487 0.8396 0.051 Uiso 0.490(17) 1 calc PR A 1
H31D H 0.5697 0.2048 0.8472 0.051 Uiso 0.490(17) 1 calc PR A 1
C32A C 0.6110(13) 0.1278(10) 0.7818(9) 0.084(6) Uiso 0.490(17) 1 d PD A 1
H32C H 0.6229 0.0903 0.8147 0.100 Uiso 0.490(17) 1 calc PR A 1
H32D H 0.6720 0.1511 0.7734 0.100 Uiso 0.490(17) 1 calc PR A 1
C33A C 0.5697(13) 0.1041(9) 0.7107(7) 0.081(5) Uiso 0.490(17) 1 d PD A 1
H33C H 0.6204 0.0998 0.6737 0.097 Uiso 0.490(17) 1 calc PR A 1
H33D H 0.5385 0.0609 0.7171 0.097 Uiso 0.490(17) 1 calc PR A 1
C34A C 0.5003(14) 0.1537(8) 0.6889(8) 0.085(5) Uiso 0.490(17) 1 d PD A 1
H34C H 0.4358 0.1343 0.6848 0.102 Uiso 0.490(17) 1 calc PR A 1
H34D H 0.5179 0.1734 0.6417 0.102 Uiso 0.490(17) 1 calc PR A 1
C121 C 0.1785(4) 0.2174(3) 0.5536(3) 0.0609(17) Uani 1 1 d . A .
H12A H 0.1498 0.2387 0.5974 0.073 Uiso 1 1 calc R . .
C122 C 0.0994(5) 0.1790(3) 0.5143(4) 0.091(2) Uani 1 1 d . . .
H12B H 0.0527 0.2099 0.4944 0.136 Uiso 1 1 calc R A .
H12C H 0.0678 0.1495 0.5487 0.136 Uiso 1 1 calc R . .
H12D H 0.1274 0.1532 0.4748 0.136 Uiso 1 1 calc R . .
C123 C 0.2588(5) 0.1708(3) 0.5794(3) 0.083(2) Uani 1 1 d . . .
H12E H 0.3096 0.1965 0.6022 0.124 Uiso 1 1 calc R A .
H12F H 0.2846 0.1468 0.5377 0.124 Uiso 1 1 calc R . .
H12G H 0.2329 0.1395 0.6146 0.124 Uiso 1 1 calc R . .
C161 C 0.2776(4) 0.4550(3) 0.5046(3) 0.0525(15) Uani 1 1 d . A .
H16A H 0.2540 0.4596 0.5555 0.063 Uiso 1 1 calc R . .
C162 C 0.2168(5) 0.4999(3) 0.4560(4) 0.083(2) Uani 1 1 d . . .
H16B H 0.1500 0.4862 0.4585 0.124 Uiso 1 1 calc R A .
H16C H 0.2392 0.4968 0.4058 0.124 Uiso 1 1 calc R . .
H16D H 0.2226 0.5454 0.4728 0.124 Uiso 1 1 calc R . .
C163 C 0.3815(4) 0.4771(3) 0.5029(3) 0.075(2) Uani 1 1 d . . .
H16E H 0.4197 0.4482 0.5339 0.113 Uiso 1 1 calc R A .
H16F H 0.3861 0.5224 0.5208 0.113 Uiso 1 1 calc R . .
H16G H 0.4054 0.4751 0.4531 0.113 Uiso 1 1 calc R . .
C221 C 0.1798(4) 0.2176(3) 0.9466(3) 0.0635(17) Uani 1 1 d . A .
H22A H 0.1508 0.2387 0.9028 0.076 Uiso 1 1 calc R . .
C222 C 0.1000(5) 0.1784(4) 0.9862(4) 0.092(2) Uani 1 1 d . . .
H22B H 0.0712 0.1469 0.9524 0.138 Uiso 1 1 calc R A .
H22C H 0.0510 0.2088 1.0037 0.138 Uiso 1 1 calc R . .
H22D H 0.1275 0.1546 1.0274 0.138 Uiso 1 1 calc R . .
C223 C 0.2575(5) 0.1698(3) 0.9204(4) 0.083(2) Uani 1 1 d . . .
H22E H 0.3086 0.1946 0.8967 0.124 Uiso 1 1 calc R A .
H22F H 0.2298 0.1386 0.8859 0.124 Uiso 1 1 calc R . .
H22G H 0.2835 0.1458 0.9620 0.124 Uiso 1 1 calc R . .
C261 C 0.2785(4) 0.4554(3) 0.9953(3) 0.0546(16) Uani 1 1 d . A .
H26A H 0.2550 0.4604 0.9444 0.066 Uiso 1 1 calc R . .
C262 C 0.2171(5) 0.4993(3) 1.0444(4) 0.084(2) Uani 1 1 d . . .
H26B H 0.1495 0.4899 1.0357 0.127 Uiso 1 1 calc R A .
H26C H 0.2300 0.5455 1.0333 0.127 Uiso 1 1 calc R . .
H26D H 0.2325 0.4905 1.0953 0.127 Uiso 1 1 calc R . .
C263 C 0.3822(4) 0.4771(3) 0.9973(3) 0.0708(19) Uani 1 1 d . . .
H26E H 0.4202 0.4485 0.9659 0.106 Uiso 1 1 calc R A .
H26F H 0.4061 0.4743 1.0471 0.106 Uiso 1 1 calc R . .
H26G H 0.3870 0.5226 0.9802 0.106 Uiso 1 1 calc R . .
O3 O 0.592(2) 0.4010(13) 0.7461(14) 0.070(4) Uani 0.512(7) 1 d PDU B 2
C39 C 0.6514(9) 0.4322(9) 0.7955(8) 0.102(4) Uani 0.512(7) 1 d PDU B 2
H39A H 0.6378 0.4170 0.8454 0.123 Uiso 0.512(7) 1 calc PR B 2
H39B H 0.6421 0.4804 0.7936 0.123 Uiso 0.512(7) 1 calc PR B 2
C40 C 0.7495(10) 0.4148(9) 0.7743(12) 0.105(4) Uani 0.512(7) 1 d PDU B 2
H40A H 0.7930 0.4143 0.8165 0.126 Uiso 0.512(7) 1 calc PR B 2
H40B H 0.7747 0.4452 0.7370 0.126 Uiso 0.512(7) 1 calc PR B 2
C41 C 0.7331(12) 0.3412(8) 0.7416(9) 0.084(4) Uani 0.512(7) 1 d PDU B 2
H41A H 0.7814 0.3298 0.7045 0.100 Uiso 0.512(7) 1 calc PR B 2
H41B H 0.7329 0.3074 0.7802 0.100 Uiso 0.512(7) 1 calc PR B 2
C42 C 0.6440(9) 0.3499(9) 0.7117(10) 0.104(4) Uani 0.512(7) 1 d PDU B 2
H42A H 0.6078 0.3083 0.7157 0.125 Uiso 0.512(7) 1 calc PR B 2
H42B H 0.6510 0.3603 0.6595 0.125 Uiso 0.512(7) 1 calc PR B 2
O3A O 0.592(2) 0.4017(13) 0.7545(15) 0.066(4) Uani 0.488(7) 1 d PDU B 1
C39A C 0.6423(10) 0.3492(9) 0.7885(11) 0.109(5) Uani 0.488(7) 1 d PDU B 1
H39C H 0.6249 0.3068 0.7658 0.130 Uiso 0.488(7) 1 calc PR B 1
H39D H 0.6261 0.3471 0.8407 0.130 Uiso 0.488(7) 1 calc PR B 1
C40A C 0.7423(12) 0.3617(12) 0.7794(12) 0.109(5) Uani 0.488(7) 1 d PDU B 1
H40C H 0.7789 0.3203 0.7765 0.131 Uiso 0.488(7) 1 calc PR B 1
H40D H 0.7676 0.3887 0.8196 0.131 Uiso 0.488(7) 1 calc PR B 1
C41A C 0.7456(9) 0.3984(9) 0.7089(8) 0.079(4) Uani 0.488(7) 1 d PDU B 1
H41C H 0.7986 0.4304 0.7086 0.095 Uiso 0.488(7) 1 calc PR B 1
H41D H 0.7537 0.3678 0.6676 0.095 Uiso 0.488(7) 1 calc PR B 1
C42A C 0.6516(9) 0.4326(9) 0.7047(9) 0.095(4) Uani 0.488(7) 1 d PDU B 1
H42C H 0.6589 0.4797 0.7170 0.114 Uiso 0.488(7) 1 calc PR B 1
H42D H 0.6249 0.4292 0.6552 0.114 Uiso 0.488(7) 1 calc PR B 1

loop_
_atom_site_aniso_label
_atom_site_aniso_U_11
_atom_site_aniso_U_22
_atom_site_aniso_U_33
_atom_site_aniso_U_23
_atom_site_aniso_U_13
_atom_site_aniso_U_12
Si1 0.0358(8) 0.0402(10) 0.0363(7) -0.0006(7) 0.0003(6) 0.0002(7)
Si2 0.0376(8) 0.0364(10) 0.0387(8) -0.0003(7) -0.0026(6) 0.0014(7)
S1 0.0357(8) 0.0545(10) 0.0424(7) 0.0006(7) 0.0020(6) 0.0051(7)
S2 0.0362(8) 0.0536(10) 0.0414(7) -0.0007(7) -0.0023(6) 0.0043(7)
S3 0.0407(8) 0.0380(9) 0.0428(7) -0.0001(7) -0.0013(6) 0.0017(7)
S4 0.0438(8) 0.0381(9) 0.0442(7) 0.0014(7) -0.0010(6) -0.0007(7)
N1 0.037(2) 0.044(3) 0.040(2) 0.003(2) -0.0028(19) 0.002(2)
N2 0.032(2) 0.056(3) 0.037(2) 0.000(2) 0.0039(18) 0.002(2)
C11 0.043(3) 0.046(4) 0.035(3) 0.000(3) -0.010(2) -0.003(3)
C12 0.063(4) 0.049(4) 0.044(3) -0.006(3) -0.005(3) -0.006(3)
C13 0.095(5) 0.056(5) 0.063(4) -0.023(4) -0.010(4) 0.003(4)
C14 0.090(5) 0.086(6) 0.045(4) -0.009(4) 0.006(3) 0.002(5)
C15 0.072(4) 0.074(6) 0.038(3) -0.001(3) 0.002(3) -0.009(4)
C16 0.048(3) 0.048(4) 0.038(3) -0.001(3) -0.009(2) -0.002(3)
Si3 0.035(3) 0.074(4) 0.052(2) 0.004(3) 0.0048(19) 0.008(3)
C17 0.039(4) 0.081(5) 0.056(4) -0.002(4) 0.005(3) 0.001(4)
C18 0.037(4) 0.079(5) 0.050(4) 0.000(4) 0.002(3) 0.009(4)
C19 0.035(4) 0.079(5) 0.058(4) 0.002(4) 0.002(3) 0.012(4)
Si3A 0.038(3) 0.073(5) 0.045(2) -0.007(3) 0.007(2) 0.004(3)
C17A 0.037(4) 0.079(5) 0.054(4) -0.002(4) 0.000(3) 0.008(4)
C18A 0.035(4) 0.079(5) 0.054(4) -0.001(4) -0.002(4) 0.008(4)
C19A 0.039(4) 0.078(5) 0.057(4) 0.001(4) -0.001(3) 0.012(4)
C21 0.033(3) 0.047(4) 0.036(3) 0.004(3) 0.003(2) 0.002(3)
C22 0.061(4) 0.046(4) 0.047(3) 0.000(3) 0.005(3) 0.000(3)
C23 0.089(5) 0.054(5) 0.059(4) 0.018(4) 0.008(3) 0.002(4)
C24 0.100(6) 0.082(6) 0.047(4) 0.016(4) -0.008(4) 0.005(5)
C25 0.060(4) 0.074(5) 0.044(3) -0.002(3) 0.002(3) -0.007(4)
C26 0.044(3) 0.046(4) 0.044(3) -0.003(3) -0.002(2) -0.004(3)
Si4 0.041(2) 0.077(5) 0.050(2) -0.004(4) -0.0054(18) 0.016(3)
C27 0.039(4) 0.081(5) 0.050(4) 0.000(4) -0.002(3) 0.017(4)
C28 0.039(4) 0.082(5) 0.055(4) 0.003(4) -0.007(3) 0.014(4)
C29 0.034(4) 0.082(5) 0.056(4) 0.000(4) 0.000(3) 0.020(4)
Si4A 0.041(3) 0.076(5) 0.048(2) 0.002(4) -0.004(2) 0.015(4)
C27A 0.037(4) 0.081(5) 0.053(4) 0.002(4) -0.001(4) 0.018(4)
C28A 0.041(4) 0.082(5) 0.052(4) 0.000(4) -0.003(3) 0.018(4)
C29A 0.040(4) 0.077(5) 0.055(4) -0.004(4) -0.001(3) 0.020(4)
Li2 0.048(6) 0.053(7) 0.068(6) 0.005(5) 0.005(5) -0.001(5)
O2 0.056(9) 0.047(6) 0.062(8) 0.006(6) 0.000(7) -0.008(7)
C35 0.086(9) 0.056(7) 0.075(7) 0.023(6) -0.022(7) -0.016(8)
C36 0.115(11) 0.060(7) 0.107(9) 0.007(7) -0.029(8) -0.002(9)
C37 0.128(11) 0.066(7) 0.096(10) -0.007(8) -0.020(9) -0.019(9)
C38 0.134(11) 0.081(8) 0.079(8) 0.003(6) -0.030(9) -0.019(10)
O2A 0.058(9) 0.047(6) 0.061(8) -0.004(6) -0.003(7) 0.004(7)
C35A 0.137(11) 0.067(8) 0.081(8) -0.007(6) 0.030(9) -0.016(10)
C36A 0.123(11) 0.064(7) 0.098(9) -0.004(8) 0.015(9) -0.028(9)
C37A 0.098(10) 0.060(7) 0.086(8) -0.007(7) 0.007(7) -0.007(8)
C38A 0.099(10) 0.057(7) 0.063(6) -0.024(6) 0.009(7) -0.025(8)
Li1 0.050(6) 0.071(8) 0.058(6) -0.005(6) -0.014(5) 0.014(5)
C121 0.071(4) 0.043(4) 0.068(4) 0.004(3) -0.016(3) -0.009(3)
C122 0.099(6) 0.067(6) 0.105(5) 0.011(4) -0.036(4) -0.032(4)
C123 0.112(6) 0.063(6) 0.075(5) 0.001(4) -0.021(4) 0.001(4)
C161 0.057(4) 0.048(4) 0.053(3) 0.005(3) -0.003(3) -0.008(3)
C162 0.099(6) 0.048(5) 0.100(5) 0.007(4) -0.043(4) 0.007(4)
C163 0.076(5) 0.075(5) 0.076(4) 0.010(4) -0.021(4) -0.023(4)
C221 0.074(4) 0.042(4) 0.075(4) -0.001(3) 0.016(3) -0.011(4)
C222 0.103(6) 0.064(6) 0.110(6) -0.011(4) 0.035(5) -0.040(4)
C223 0.109(6) 0.045(5) 0.095(5) -0.009(4) 0.019(4) 0.009(4)
C261 0.065(4) 0.048(4) 0.051(3) -0.010(3) 0.001(3) -0.009(3)
C262 0.099(6) 0.050(5) 0.104(5) -0.002(4) 0.035(4) 0.008(4)
C263 0.065(5) 0.066(5) 0.081(4) -0.015(4) 0.018(3) -0.023(4)
O3 0.047(6) 0.079(8) 0.083(9) -0.010(7) -0.008(6) 0.006(6)
C39 0.058(7) 0.124(10) 0.126(9) -0.057(8) -0.017(7) 0.009(7)
C40 0.052(6) 0.112(9) 0.151(10) -0.047(9) -0.017(8) 0.003(8)
C41 0.076(8) 0.094(9) 0.081(9) -0.019(8) -0.017(7) 0.024(7)
C42 0.056(7) 0.104(9) 0.151(10) -0.062(8) -0.008(7) 0.009(7)
O3A 0.035(6) 0.085(9) 0.078(9) 0.009(7) 0.003(6) 0.002(7)
C39A 0.060(7) 0.116(10) 0.150(10) 0.059(8) 0.013(8) 0.013(8)
C40A 0.060(7) 0.117(12) 0.150(11) 0.059(9) 0.008(9) 0.027(9)
C41A 0.035(6) 0.110(10) 0.091(8) 0.014(8) 0.011(6) 0.009(6)
C42A 0.056(7) 0.114(10) 0.116(9) 0.052(8) 0.018(7) 0.018(7)

loop_
_atom_type_symbol
_atom_type_description
_atom_type_scat_dispersion_real
_atom_type_scat_dispersion_imag
_atom_type_scat_source
C C 0.0033 0.0016 'International Tables Vol C Tables 4.2.6.8 and 6.1.1.4'
H H 0.0000 0.0000 'International Tables Vol C Tables 4.2.6.8 and 6.1.1.4'
Li Li -0.0003 0.0001 'International Tables Vol C Tables 4.2.6.8 and 6.1.1.4'
N N 0.0061 0.0033 'International Tables Vol C Tables 4.2.6.8 and 6.1.1.4'
O O 0.0106 0.0060 'International Tables Vol C Tables 4.2.6.8 and 6.1.1.4'
Si Si 0.0817 0.0704 'International Tables Vol C Tables 4.2.6.8 and 6.1.1.4'
S S 0.1246 0.1234 'International Tables Vol C Tables 4.2.6.8 and 6.1.1.4'

loop_
_geom_angle_atom_site_label_1
_geom_angle_atom_site_label_2
_geom_angle_atom_site_label_3
_geom_angle
N2 Si1 S2 113.19(14)
N2 Si1 S3 110.65(16)
S2 Si1 S3 113.97(9)
N2 Si1 S4 114.77(16)
S2 Si1 S4 109.86(9)
S3 Si1 S4 92.87(7)
N2 Si1 Li1 146.8(3)
S2 Si1 Li1 54.83(18)
S3 Si1 Li1 102.1(2)
S4 Si1 Li1 56.72(19)
N1 Si2 S1 113.39(15)
N1 Si2 S3 110.83(16)
S1 Si2 S3 113.95(8)
N1 Si2 S4 114.30(16)
S1 Si2 S4 109.95(8)
S3 Si2 S4 92.82(7)
N1 Si2 Li1 146.1(3)
S1 Si2 Li1 54.5(2)
S3 Si2 Li1 102.5(2)
S4 Si2 Li1 57.0(2)
Si2 S1 Li1 82.3(2)
Si2 S1 Li2 91.1(2)
Li1 S1 Li2 74.0(3)
Si1 S2 Li1 82.2(2)
Si1 S2 Li2 90.9(2)
Li1 S2 Li2 73.2(3)
Si1 S3 Si2 82.38(7)
Si2 S4 Si1 81.28(7)
Si2 S4 Li1 76.8(2)
Si1 S4 Li1 77.3(2)
C11 N1 Si2 116.3(3)
C11 N1 Si4 113.5(5)
Si2 N1 Si4 129.1(5)
C11 N1 Si4A 118.0(5)
Si2 N1 Si4A 125.4(5)
Si4 N1 Si4A 15.7(5)
C21 N2 Si1 116.4(3)
C21 N2 Si3A 118.0(5)
Si1 N2 Si3A 125.4(4)
C21 N2 Si3 113.8(4)
Si1 N2 Si3 128.5(4)
Si3A N2 Si3 16.3(4)
C12 C11 C16 120.0(5)
C12 C11 N1 119.5(5)
C16 C11 N1 120.5(5)
C13 C12 C11 118.3(6)
C13 C12 C121 118.9(6)
C11 C12 C121 122.8(5)
C14 C13 C12 121.3(6)
C14 C13 H13A 119.4
C12 C13 H13A 119.4
C15 C14 C13 119.9(6)
C15 C14 H14A 120.1
C13 C14 H14A 120.1
C14 C15 C16 120.8(6)
C14 C15 H15A 119.6
C16 C15 H15A 119.6
C15 C16 C11 119.7(6)
C15 C16 C161 117.9(5)
C11 C16 C161 122.4(5)
C27 Si3 N2 115.1(7)
C27 Si3 C28 104.8(10)
N2 Si3 C28 113.3(7)
C27 Si3 C29 102.3(9)
N2 Si3 C29 109.9(6)
C28 Si3 C29 110.8(7)
Si4 C17 H17A 109.5
Si4 C17 H17B 109.5
H17A C17 H17B 109.5
Si4 C17 H17C 109.5
H17A C17 H17C 109.5
H17B C17 H17C 109.5
Si4 C18 H18A 109.5
Si4 C18 H18B 109.5
H18A C18 H18B 109.5
Si4 C18 H18C 109.5
H18A C18 H18C 109.5
H18B C18 H18C 109.5
Si4 C19 H19A 109.5
Si4 C19 H19B 109.5
H19A C19 H19B 109.5
Si4 C19 H19C 109.5
H19A C19 H19C 109.5
H19B C19 H19C 109.5
N2 Si3A C29A 114.2(7)
N2 Si3A C28A 110.6(7)
C29A Si3A C28A 107.8(8)
N2 Si3A C27A 100.7(7)
C29A Si3A C27A 113.2(10)
C28A Si3A C27A 110.3(9)
C22 C21 C26 120.8(5)
C22 C21 N2 119.9(5)
C26 C21 N2 119.2(5)
C21 C22 C23 118.7(5)
C21 C22 C221 123.2(5)
C23 C22 C221 118.0(6)
C24 C23 C22 121.0(6)
C24 C23 H23A 119.5
C22 C23 H23A 119.5
C25 C24 C23 119.4(6)
C25 C24 H24A 120.3
C23 C24 H24A 120.3
C24 C25 C26 121.6(6)
C24 C25 H25A 119.2
C26 C25 H25A 119.2
C25 C26 C21 118.4(6)
C25 C26 C261 118.0(5)
C21 C26 C261 123.6(5)
C18 Si4 N1 116.6(8)
C18 Si4 C17 104.5(10)
N1 Si4 C17 114.0(7)
C18 Si4 C19 101.4(9)
N1 Si4 C19 110.4(6)
C17 Si4 C19 109.1(8)
Si3 C27 H27A 109.5
Si3 C27 H27B 109.5
H27A C27 H27B 109.5
Si3 C27 H27C 109.5
H27A C27 H27C 109.5
H27B C27 H27C 109.5
Si3 C28 H28A 109.5
Si3 C28 H28B 109.5
H28A C28 H28B 109.5
Si3 C28 H28C 109.5
H28A C28 H28C 109.5
H28B C28 H28C 109.5
Si3 C29 H29A 109.5
Si3 C29 H29B 109.5
H29A C29 H29B 109.5
Si3 C29 H29C 109.5
H29A C29 H29C 109.5
H29B C29 H29C 109.5
N1 Si4A C17A 109.9(8)
N1 Si4A C19A 113.0(8)
C17A Si4A C19A 108.8(9)
N1 Si4A C18A 100.0(8)
C17A Si4A C18A 113.3(10)
C19A Si4A C18A 111.7(11)
O2A Li2 O2 3.6(13)
O2A Li2 O3 95.0(16)
O2 Li2 O3 95.2(15)
O2A Li2 O3A 94.4(16)
O2 Li2 O3A 94.9(16)
O3 Li2 O3A 4.5(15)
O2A Li2 S1 127.2(9)
O2 Li2 S1 123.7(9)
O3 Li2 S1 100.6(9)
O3A Li2 S1 104.4(9)
O2A Li2 S2 122.5(9)
O2 Li2 S2 125.9(9)
O3 Li2 S2 103.3(9)
O3A Li2 S2 100.0(8)
S1 Li2 S2 102.3(4)
O2A Li2 Li1 168.7(14)
O2 Li2 Li1 168.6(14)
O3 Li2 Li1 96.1(9)
O3A Li2 Li1 96.5(9)
S1 Li2 Li1 52.2(3)
S2 Li2 Li1 52.5(3)
C38 O2 C35 110(2)
C38 O2 Li2 125.5(18)
C35 O2 Li2 124(2)
C36 C35 O2 106.1(16)
C36 C35 H35A 110.5
O2 C35 H35A 110.5
C36 C35 H35B 110.5
O2 C35 H35B 110.5
H35A C35 H35B 108.7
C35 C36 C37 109.1(14)
C35 C36 H36A 109.9
C37 C36 H36A 109.9
C35 C36 H36B 109.9
C37 C36 H36B 109.9
H36A C36 H36B 108.3
C38 C37 C36 101.1(14)
C38 C37 H37A 111.5
C36 C37 H37A 111.5
C38 C37 H37B 111.5
C36 C37 H37B 111.5
H37A C37 H37B 109.4
O2 C38 C37 106.1(17)
O2 C38 H38A 110.5
C37 C38 H38A 110.5
O2 C38 H38B 110.5
C37 C38 H38B 110.5
H38A C38 H38B 108.7
C35A O2A C38A 106(2)
C35A O2A Li2 125.4(17)
C38A O2A Li2 127(2)
O2A C35A C36A 109.6(18)
O2A C35A H35C 109.7
C36A C35A H35C 109.7
O2A C35A H35D 109.7
C36A C35A H35D 109.7
H35C C35A H35D 108.2
C35A C36A C37A 104.4(14)
C35A C36A H36C 110.9
C37A C36A H36C 110.9
C35A C36A H36D 110.9
C37A C36A H36D 110.9
H36C C36A H36D 108.9
C38A C37A C36A 104.5(13)
C38A C37A H37C 110.8
C36A C37A H37C 110.8
C38A C37A H37D 110.8
C36A C37A H37D 110.8
H37C C37A H37D 108.9
O2A C38A C37A 111.1(17)
O2A C38A H38C 109.4
C37A C38A H38C 109.4
O2A C38A H38D 109.4
C37A C38A H38D 109.4
H38C C38A H38D 108.0
O1 Li1 O1A 17.5(3)
O1 Li1 S1 123.7(5)
O1A Li1 S1 115.7(5)
O1 Li1 S2 121.6(5)
O1A Li1 S2 115.5(5)
S1 Li1 S2 105.6(4)
O1 Li1 S4 120.1(6)
O1A Li1 S4 137.5(7)
S1 Li1 S4 88.3(3)
S2 Li1 S4 87.8(3)
O1 Li1 Li2 139.1(6)
O1A Li1 Li2 121.6(6)
S1 Li1 Li2 53.9(3)
S2 Li1 Li2 54.3(3)
S4 Li1 Li2 100.8(4)
O1 Li1 Si2 145.2(5)
O1A Li1 Si2 151.1(5)
S1 Li1 Si2 43.23(15)
S2 Li1 Si2 92.0(3)
S4 Li1 Si2 46.17(15)
Li2 Li1 Si2 66.6(3)
O1 Li1 Si1 143.3(6)
O1A Li1 Si1 150.7(5)
S1 Li1 Si1 92.2(3)
S2 Li1 Si1 42.95(17)
S4 Li1 Si1 46.00(17)
Li2 Li1 Si1 66.7(3)
Si2 Li1 Si1 57.56(18)
C31 O1 C34 108.1(9)
C31 O1 Li1 127.6(9)
C34 O1 Li1 117.8(8)
O1 C31 C32 109.5(12)
O1 C31 H31A 109.8
C32 C31 H31A 109.8
O1 C31 H31B 109.8
C32 C31 H31B 109.8
H31A C31 H31B 108.2
C31 C32 C33 106.5(12)
C31 C32 H32A 110.4
C33 C32 H32A 110.4
C31 C32 H32B 110.4
C33 C32 H32B 110.4
H32A C32 H32B 108.6
C34 C33 C32 107.7(11)
C34 C33 H33A 110.2
C32 C33 H33A 110.2
C34 C33 H33B 110.2
C32 C33 H33B 110.2
H33A C33 H33B 108.5
C33 C34 O1 103.7(9)
C33 C34 H34A 111.0
O1 C34 H34A 111.0
C33 C34 H34B 111.0
O1 C34 H34B 111.0
H34A C34 H34B 109.0
C31A O1A C34A 107.8(9)
C31A O1A Li1 124.2(7)
C34A O1A Li1 116.8(9)
O1A C31A C32A 100.8(10)
O1A C31A H31C 111.6
C32A C31A H31C 111.6
O1A C31A H31D 111.6
C32A C31A H31D 111.6
H31C C31A H31D 109.4
C31A C32A C33A 106.6(12)
C31A C32A H32C 110.4
C33A C32A H32C 110.4
C31A C32A H32D 110.4
C33A C32A H32D 110.4
H32C C32A H32D 108.6
C34A C33A C32A 105.9(12)
C34A C33A H33C 110.6
C32A C33A H33C 110.6
C34A C33A H33D 110.6
C32A C33A H33D 110.6
H33C C33A H33D 108.7
C33A C34A O1A 104.5(11)
C33A C34A H34C 110.9
O1A C34A H34C 110.9
C33A C34A H34D 110.9
O1A C34A H34D 110.9
H34C C34A H34D 108.9
C12 C121 C122 112.1(5)
C12 C121 C123 109.5(5)
C122 C121 C123 111.0(5)
C12 C121 H12A 108.0
C122 C121 H12A 108.0
C123 C121 H12A 108.0
C121 C122 H12B 109.5
C121 C122 H12C 109.5
H12B C122 H12C 109.5
C121 C122 H12D 109.5
H12B C122 H12D 109.5
H12C C122 H12D 109.5
C121 C123 H12E 109.5
C121 C123 H12F 109.5
H12E C123 H12F 109.5
C121 C123 H12G 109.5
H12E C123 H12G 109.5
H12F C123 H12G 109.5
C16 C161 C163 111.3(5)
C16 C161 C162 111.8(4)
C163 C161 C162 110.0(5)
C16 C161 H16A 107.9
C163 C161 H16A 107.9
C162 C161 H16A 107.9
C161 C162 H16B 109.5
C161 C162 H16C 109.5
H16B C162 H16C 109.5
C161 C162 H16D 109.5
H16B C162 H16D 109.5
H16C C162 H16D 109.5
C161 C163 H16E 109.5
C161 C163 H16F 109.5
H16E C163 H16F 109.5
C161 C163 H16G 109.5
H16E C163 H16G 109.5
H16F C163 H16G 109.5
C22 C221 C223 111.9(5)
C22 C221 C222 111.9(5)
C223 C221 C222 109.4(6)
C22 C221 H22A 107.8
C223 C221 H22A 107.8
C222 C221 H22A 107.8
C221 C222 H22B 109.5
C221 C222 H22C 109.5
H22B C222 H22C 109.5
C221 C222 H22D 109.5
H22B C222 H22D 109.5
H22C C222 H22D 109.5
C221 C223 H22E 109.5
C221 C223 H22F 109.5
H22E C223 H22F 109.5
C221 C223 H22G 109.5
H22E C223 H22G 109.5
H22F C223 H22G 109.5
C26 C261 C263 111.6(5)
C26 C261 C262 110.7(5)
C263 C261 C262 110.7(5)
C26 C261 H26A 107.9
C263 C261 H26A 107.9
C262 C261 H26A 107.9
C261 C262 H26B 109.5
C261 C262 H26C 109.5
H26B C262 H26C 109.5
C261 C262 H26D 109.5
H26B C262 H26D 109.5
H26C C262 H26D 109.5
C261 C263 H26E 109.5
C261 C263 H26F 109.5
H26E C263 H26F 109.5
C261 C263 H26G 109.5
H26E C263 H26G 109.5
H26F C263 H26G 109.5
C39 O3 C42 109(2)
C39 O3 Li2 121.9(17)
C42 O3 Li2 127.2(18)
O3 C39 C40 106.1(15)
O3 C39 H39A 110.5
C40 C39 H39A 110.5
O3 C39 H39B 110.5
C40 C39 H39B 110.5
H39A C39 H39B 108.7
C39 C40 C41 100.8(12)
C39 C40 H40A 111.6
C41 C40 H40A 111.6
C39 C40 H40B 111.6
C41 C40 H40B 111.6
H40A C40 H40B 109.4
C42 C41 C40 99.1(13)
C42 C41 H41A 111.9
C40 C41 H41A 112.0
C42 C41 H41B 111.9
C40 C41 H41B 111.9
H41A C41 H41B 109.6
C41 C42 O3 112.4(16)
C41 C42 H42A 109.1
O3 C42 H42A 109.1
C41 C42 H42B 109.1
O3 C42 H42B 109.1
H42A C42 H42B 107.8
C42A O3A C39A 109(2)
C42A O3A Li2 121.3(17)
C39A O3A Li2 126.0(18)
O3A C39A C40A 107.4(17)
O3A C39A H39C 110.2
C40A C39A H39C 110.2
O3A C39A H39D 110.2
C40A C39A H39D 110.2
H39C C39A H39D 108.5
C39A C40A C41A 102.7(14)
C39A C40A H40C 111.2
C41A C40A H40C 111.2
C39A C40A H40D 111.2
C41A C40A H40D 111.2
H40C C40A H40D 109.1
C42A C41A C40A 104.4(12)
C42A C41A H41C 110.9
C40A C41A H41C 110.9
C42A C41A H41D 110.9
C40A C41A H41D 110.9
H41C C41A H41D 108.9
O3A C42A C41A 106.6(15)
O3A C42A H42C 110.4
C41A C42A H42C 110.4
O3A C42A H42D 110.4
C41A C42A H42D 110.4
H42C C42A H42D 108.6

loop_
_geom_bond_atom_site_label_1
_geom_bond_atom_site_label_2
_geom_bond_distance
Si1 N2 1.732(4)
Si1 S2 2.0492(19)
Si1 S3 2.171(2)
Si1 S4 2.198(2)
Si1 Li1 2.980(10)
Si2 N1 1.729(4)
Si2 S1 2.049(2)
Si2 S3 2.174(2)
Si2 S4 2.196(2)
Si2 Li1 2.964(9)
S1 Li1 2.436(10)
S1 Li2 2.491(10)
S2 Li1 2.458(10)
S2 Li2 2.515(10)
S4 Li1 2.554(10)
N1 C11 1.456(6)
N1 Si4 1.754(12)
N1 Si4A 1.789(13)
N2 C21 1.464(6)
N2 Si3A 1.748(13)
N2 Si3 1.785(11)
C11 C12 1.402(7)
C11 C16 1.401(7)
C12 C13 1.393(8)
C12 C121 1.512(8)
C13 C14 1.392(9)
C13 H13A 0.9500
C14 C15 1.357(8)
C14 H14A 0.9500
C15 C16 1.390(7)
C15 H15A 0.9500
C16 C161 1.514(8)
Si3 C27 1.711(19)
Si3 C28 1.859(15)
Si3 C29 1.887(15)
C17 Si4 1.865(16)
C17 H17A 0.9800
C17 H17B 0.9800
C17 H17C 0.9800
C18 Si4 1.75(2)
C18 H18A 0.9800
C18 H18B 0.9800
C18 H18C 0.9800
C19 Si4 1.892(15)
C19 H19A 0.9800
C19 H19B 0.9800
C19 H19C 0.9800
Si3A C29A 1.854(17)
Si3A C28A 1.865(16)
Si3A C27A 2.04(2)
C17A Si4A 1.805(18)
C17A H17D 0.9800
C17A H17E 0.9800
C17A H17F 0.9800
C18A Si4A 2.00(2)
C18A H18D 0.9800
C18A H18E 0.9800
C18A H18F 0.9800
C19A Si4A 1.870(18)
C19A H19D 0.9800
C19A H19E 0.9800
C19A H19F 0.9800
C21 C22 1.381(7)
C21 C26 1.396(7)
C22 C23 1.405(7)
C22 C221 1.515(8)
C23 C24 1.370(8)
C23 H23A 0.9500
C24 C25 1.369(9)
C24 H24A 0.9500
C25 C26 1.392(7)
C25 H25A 0.9500
C26 C261 1.517(8)
C27 H27A 0.9800
C27 H27B 0.9800
C27 H27C 0.9800
C28 H28A 0.9800
C28 H28B 0.9800
C28 H28C 0.9800
C29 H29A 0.9800
C29 H29B 0.9800
C29 H29C 0.9800
C27A H27D 0.9800
C27A H27E 0.9800
C27A H27F 0.9800
C28A H28D 0.9800
C28A H28E 0.9800
C28A H28F 0.9800
C29A H29D 0.9800
C29A H29E 0.9800
C29A H29F 0.9800
Li2 O2A 1.93(3)
Li2 O2 1.95(3)
Li2 O3 1.98(3)
Li2 O3A 1.99(3)
Li2 Li1 2.964(15)
O2 C38 1.42(3)
O2 C35 1.44(2)
C35 C36 1.437(18)
C35 H35A 0.9900
C35 H35B 0.9900
C36 C37 1.507(19)
C36 H36A 0.9900
C36 H36B 0.9900
C37 C38 1.508(18)
C37 H37A 0.9900
C37 H37B 0.9900
C38 H38A 0.9900
C38 H38B 0.9900
O2A C35A 1.41(2)
O2A C38A 1.44(2)
C35A C36A 1.476(18)
C35A H35C 0.9900
C35A H35D 0.9900
C36A C37A 1.534(19)
C36A H36C 0.9900
C36A H36D 0.9900
C37A C38A 1.449(17)
C37A H37C 0.9900
C37A H37D 0.9900
C38A H38C 0.9900
C38A H38D 0.9900
Li1 O1 1.896(13)
Li1 O1A 1.897(12)
O1 C31 1.404(14)
O1 C34 1.566(14)
C31 C32 1.446(16)
C31 H31A 0.9900
C31 H31B 0.9900
C32 C33 1.492(17)
C32 H32A 0.9900
C32 H32B 0.9900
C33 C34 1.474(15)
C33 H33A 0.9900
C33 H33B 0.9900
C34 H34A 0.9900
C34 H34B 0.9900
O1A C31A 1.446(11)
O1A C34A 1.524(16)
C31A C32A 1.481(16)
C31A H31C 0.9900
C31A H31D 0.9900
C32A C33A 1.512(18)
C32A H32C 0.9900
C32A H32D 0.9900
C33A C34A 1.460(16)
C33A H33C 0.9900
C33A H33D 0.9900
C34A H34C 0.9900
C34A H34D 0.9900
C121 C122 1.539(7)
C121 C123 1.549(8)
C121 H12A 1.0000
C122 H12B 0.9800
C122 H12C 0.9800
C122 H12D 0.9800
C123 H12E 0.9800
C123 H12F 0.9800
C123 H12G 0.9800
C161 C163 1.528(7)
C161 C162 1.539(7)
C161 H16A 1.0000
C162 H16B 0.9800
C162 H16C 0.9800
C162 H16D 0.9800
C163 H16E 0.9800
C163 H16F 0.9800
C163 H16G 0.9800
C221 C223 1.540(8)
C221 C222 1.559(8)
C221 H22A 1.0000
C222 H22B 0.9800
C222 H22C 0.9800
C222 H22D 0.9800
C223 H22E 0.9800
C223 H22F 0.9800
C223 H22G 0.9800
C261 C263 1.522(7)
C261 C262 1.537(8)
C261 H26A 1.0000
C262 H26B 0.9800
C262 H26C 0.9800
C262 H26D 0.9800
C263 H26E 0.9800
C263 H26F 0.9800
C263 H26G 0.9800
O3 C39 1.39(3)
O3 C42 1.42(2)
C39 C40 1.475(16)
C39 H39A 0.9900
C39 H39B 0.9900
C40 C41 1.632(19)
C40 H40A 0.9900
C40 H40B 0.9900
C41 C42 1.378(16)
C41 H41A 0.9900
C41 H41B 0.9900
C42 H42A 0.9900
C42 H42B 0.9900
O3A C42A 1.39(3)
O3A C39A 1.43(2)
C39A C40A 1.436(18)
C39A H39C 0.9900
C39A H39D 0.9900
C40A C41A 1.501(19)
C40A H40C 0.9900
C40A H40D 0.9900
C41A C42A 1.494(15)
C41A H41C 0.9900
C41A H41D 0.9900
C42A H42C 0.9900
C42A H42D 0.9900
